data_4327581
loop_
_publ_author_name
'Pierluigi Barbaro'
'Franco Cecconi'
'Dainis Dakternieks'
'Sixto Dominguez'
'Andrew Duthie'
'Carlo A. Ghilardi'
'Stefano Midollini'
'Annabella Orlandini'
'Alberto Vacca'

_publ_section_title
;
 Beryllium(II) Complexes of the Kl\"aui Tripodal Ligand
 Cyclopentadienyltris(diethylphosphito-P)cobaltate(-)
;
_journal_name_full 'Inorganic Chemistry'
_journal_page_first 2725
_journal_page_last 2729
_journal_paper_doi 10.1021/ic010021+
_journal_volume 40
_journal_year 2001
_chemical_formula_moiety '[Be3(Co(PO(OEt)2)3)4](ClO4)2, Et2O'
_chemical_formula_sum 'C72 H150 Be3 Cl2 Co4 O45 P12'
_chemical_formula_weight 2441.21
_chemical_name_systematic
;
  ?
;
_space_group_IT_number 2
_symmetry_cell_setting triclinic
_symmetry_space_group_name_Hall '-P 1'
_symmetry_space_group_name_H-M 'P -1'
_atom_sites_solution_hydrogens geom
_atom_sites_solution_primary direct
_atom_sites_solution_secondary difmap
_audit_creation_method SHELXL
_cell_angle_alpha 96.30(5)
_cell_angle_beta 82.48(5)
_cell_angle_gamma 107.93(5)
_cell_formula_units_Z 2
_cell_length_a 22.719(8)
_cell_length_b 19.648(7)
_cell_length_c 14.758(5)
_cell_measurement_temperature 293(2)
_cell_volume 6197(4)
_computing_structure_refinement 'SHELXL-93 (Sheldrick, 1993)'
_computing_structure_solution 'SHELXS-86 (Sheldrick, 1990)'
_diffrn_ambient_temperature 293(2)
_diffrn_radiation_monochromator graphite
_diffrn_radiation_source 'fine-focus sealed tube'
_diffrn_radiation_type CuK\a
_diffrn_radiation_wavelength 1.54180
_diffrn_reflns_av_R_equivalents 0.0944
_diffrn_reflns_av_sigmaI/netI 0.0603
_diffrn_reflns_limit_h_max 14
_diffrn_reflns_limit_h_min -14
_diffrn_reflns_limit_k_max 12
_diffrn_reflns_limit_k_min -12
_diffrn_reflns_limit_l_max 9
_diffrn_reflns_limit_l_min -2
_diffrn_reflns_number 3256
_diffrn_reflns_theta_max 30.03
_diffrn_reflns_theta_min 3.03
_exptl_absorpt_coefficient_mu 6.614
_exptl_crystal_density_diffrn 1.308
_exptl_crystal_F_000 2552
_refine_diff_density_max 1.143
_refine_diff_density_min -0.989
_refine_diff_density_rms 0.267
_refine_ls_extinction_method none
_refine_ls_goodness_of_fit_all 2.979
_refine_ls_goodness_of_fit_obs 3.439
_refine_ls_matrix_type full
_refine_ls_number_parameters 625
_refine_ls_number_reflns 3004
_refine_ls_number_restraints 0
_refine_ls_restrained_S_all 2.979
_refine_ls_restrained_S_obs 3.439
_refine_ls_R_factor_all 0.2029
_refine_ls_R_factor_obs 0.1744
_refine_ls_shift/esd_max 2.952
_refine_ls_shift/esd_mean 0.969
_refine_ls_structure_factor_coef Fsqd
_refine_ls_weighting_details 'w=1/[\s^2^(Fo^2^)+(0.1000P)^2^+0.0000P] where P=(Fo^2^+2Fc^2^)/3'
_refine_ls_weighting_scheme calc
_refine_ls_wR_factor_all 0.4087
_refine_ls_wR_factor_obs 0.3882
_reflns_number_observed 2507
_reflns_number_total 3004
_reflns_observed_criterion >2sigma(I)
_cod_data_source_file ic0100212B.cif
_cod_data_source_block Be/Klaui
_cod_depositor_comments
;
The following automatic conversions were performed:

'_refine_ls_weighting_scheme' value 'calc
w=1/[\s^2^(Fo^2^)+(0.1000P)^2^+0.0000P] where P=(Fo^2^+2Fc^2^)/3' was
changed to 'calc'. New tag '_refine_ls_weighting_details' was
created. The value of the new tag was set to
'w=1/[\s^2^(Fo^2^)+(0.1000P)^2^+0.0000P] where P=(Fo^2^+2Fc^2^)/3'.

Automatic conversion script
Id: cif_fix_values 3143 2015-03-26 13:38:13Z robertas 
;
_cod_original_cell_volume 6197.0(30)
_cod_database_code 4327581

loop_
_symmetry_equiv_pos_as_xyz
'x, y, z'
'-x, -y, -z'

loop_
_atom_site_aniso_label
_atom_site_aniso_U_11
_atom_site_aniso_U_22
_atom_site_aniso_U_33
_atom_site_aniso_U_23
_atom_site_aniso_U_13
_atom_site_aniso_U_12
Co1 0.033(27) 0.135(24) 0.015(26) 0.045(18) 0.005(20) 0.037(20)
Co2 0.030(23) 0.150(27) 0.027(24) 0.048(18) 0.019(20) 0.038(20)
Co3 0.030(24) 0.170(23) 0.042(24) 0.057(20) 0.032(20) 0.029(21)
Co4 0.049(24) 0.168(23) 0.048(25) 0.049(20) -0.021(20) 0.054(19)
P1 0.110(49) 0.089(56) 0.109(51) 0.082(46) 0.050(39) 0.072(41)
P2 0.104(50) 0.135(51) 0.060(52) 0.015(39) -0.015(38) 0.052(42)
P3 0.056(49) 0.156(47) 0.032(45) 0.018(36) 0.010(38) 0.056(39)
P4 0.057(45) 0.075(56) 0.046(48) 0.078(43) 0.028(42) -0.048(43)
P5 0.054(41) 0.134(51) 0.036(47) 0.012(33) -0.029(41) 0.017(41)
P6 0.059(40) 0.118(48) 0.015(41) 0.036(36) 0.053(35) 0.061(44)
P7 0.092(52) 0.149(53) 0.035(58) 0.063(45) 0.017(45) 0.009(47)
P8 0.106(56) 0.181(49) 0.081(52) 0.076(41) -0.014(44) 0.030(42)
P9 0.106(68) 0.222(66) 0.131(64) 0.133(63) 0.046(56) 0.064(61)
P10 0.141(54) 0.200(56) 0.193(54) 0.067(45) -0.080(46) 0.070(46)
P11 0.163(62) 0.251(60) 0.170(60) 0.044(55) -0.101(55) 0.071(55)
P12 0.114(50) 0.149(52) 0.176(51) 0.058(50) -0.064(48) 0.043(47)

loop_
_atom_site_label
_atom_site_type_symbol
_atom_site_fract_x
_atom_site_fract_y
_atom_site_fract_z
_atom_site_U_iso_or_equiv
_atom_site_thermal_displace_type
_atom_site_occupancy
_atom_site_calc_flag
Co1 Co 0.6222(12) 0.6597(13) 0.4319(17) 0.056(11) Uani 1 d
Co2 Co 0.9265(11) 0.5550(14) 0.3454(17) 0.065(10) Uani 1 d
Co3 Co 1.2166(12) 0.8165(13) 0.1378(17) 0.080(11) Uani 1 d
Co4 Co 0.5552(12) 0.8863(14) 0.0951(17) 0.079(11) Uani 1 d
P1 P 0.6454(23) 0.6639(40) 0.2801(35) 0.093(19) Uani 1 d
P2 P 0.7135(24) 0.7204(29) 0.4735(36) 0.095(19) Uani 1 d
P3 P 0.6430(24) 0.5603(25) 0.4238(33) 0.076(18) Uani 1 d
P4 P 0.9650(24) 0.6577(30) 0.3770(35) 0.072(19) Uani 1 d
P5 P 0.8571(23) 0.5354(27) 0.4565(33) 0.074(17) Uani 1 d
P6 P 0.8579(22) 0.5693(33) 0.2573(32) 0.059(16) Uani 1 d
P7 P 1.1483(26) 0.7229(33) 0.0837(41) 0.096(20) Uani 1 d
P8 P 1.2004(26) 0.7616(29) 0.2704(38) 0.120(20) Uani 1 d
P9 P 1.1516(33) 0.8773(46) 0.1989(50) 0.146(28) Uani 1 d
P10 P 0.6188(26) 0.9277(32) 0.2075(39) 0.163(22) Uani 1 d
P11 P 0.6200(32) 0.8193(36) 0.0207(49) 0.182(23) Uani 1 d
P12 P 0.5021(27) 0.8028(32) 0.1692(42) 0.137(21) Uani 1 d
Cl1 Cl 0.3801(31) 0.0619(46) 0.3099(44) 0.153(22) Uiso 1 d
Cl2 Cl 0.2545(37) 0.4153(40) 0.1078(40) 0.179(23) Uiso 1 d
O1 O 0.7173(50) 0.6582(52) 0.2378(72) 0.134(39) Uiso 1 d
O2 O 0.6120(57) 0.5992(75) 0.2208(89) 0.159(55) Uiso 1 d
O3 O 0.6458(57) 0.7234(86) 0.2608(87) 0.107(65) Uiso 1 d
O4 O 0.7085(49) 0.7349(53) 0.5848(90) 0.134(41) Uiso 1 d
O5 O 0.7388(45) 0.7972(74) 0.4403(68) 0.040(37) Uiso 1 d
O6 O 0.7650(47) 0.6776(65) 0.4404(64) 0.029(34) Uiso 1 d
O7 O 0.5984(40) 0.4914(52) 0.3692(60) 0.061(31) Uiso 1 d
O8 O 0.6296(56) 0.5166(67) 0.5392(93) 0.187(55) Uiso 1 d
O9 O 0.6969(63) 0.5407(64) 0.4026(71) 0.095(39) Uiso 1 d
O10 O 1.0066(49) 0.6993(57) 0.3114(73) 0.073(36) Uiso 1 d
O11 O 0.9291(41) 0.7245(58) 0.4186(61) 0.141(35) Uiso 1 d
O12 O 1.0175(46) 0.6725(60) 0.4715(72) 0.095(38) Uiso 1 d
O13 O 0.8076(51) 0.5799(56) 0.4793(71) 0.102(39) Uiso 1 d
O14 O 0.8202(47) 0.4500(64) 0.4534(56) 0.073(30) Uiso 1 d
O15 O 0.8949(44) 0.5545(49) 0.5497(82) 0.076(36) Uiso 1 d
O16 O 0.8289(50) 0.6129(63) 0.3038(74) 0.066(45) Uiso 1 d
O17 O 0.8989(50) 0.6073(64) 0.1711(78) 0.166(42) Uiso 1 d
O18 O 0.8242(44) 0.5006(58) 0.2175(60) 0.074(36) Uiso 1 d
O19 O 1.0950(59) 0.6936(63) 0.1433(90) 0.108(44) Uiso 1 d
O20 O 1.1665(44) 0.6547(81) 0.0552(68) 0.076(39) Uiso 1 d
O21 O 1.1215(53) 0.7363(61) -0.0025(102) 0.136(42) Uiso 1 d
O22 O 1.1280(56) 0.7428(52) 0.3156(71) 0.097(38) Uiso 1 d
O23 O 1.2265(48) 0.6848(69) 0.2507(77) 0.110(41) Uiso 1 d
O24 O 1.2300(68) 0.8054(71) 0.3412(97) 0.141(50) Uiso 1 d
O25 O 1.0894(59) 0.8254(78) 0.2372(76) 0.098(43) Uiso 1 d
O26 O 1.1828(67) 0.9384(100) 0.2484(123) 0.237(73) Uiso 1 d
O27 O 1.1362(58) 0.9155(64) 0.1142(88) 0.209(45) Uiso 1 d
O28 O 0.6392(49) 0.8692(75) 0.2424(71) 0.122(40) Uiso 1 d
O29 O 0.5598(54) 0.9363(56) 0.2898(82) 0.158(42) Uiso 1 d
O30 O 0.6859(56) 0.9996(68) 0.1856(81) 0.188(45) Uiso 1 d
O31 O 0.6364(52) 0.7767(63) 0.0773(88) 0.157(45) Uiso 1 d
O32 O 0.6923(56) 0.8806(56) -0.0204(69) 0.134(37) Uiso 1 d
O33 O 0.5801(59) 0.7767(81) -0.0498(96) 0.147(55) Uiso 1 d
O34 O 0.5293(51) 0.7562(59) 0.2112(73) 0.083(41) Uiso 1 d
O35 O 0.4591(59) 0.7447(84) 0.1035(87) 0.137(44) Uiso 1 d
O36 O 0.4423(48) 0.8254(51) 0.2753(73) 0.127(39) Uiso 1 d
O37 O 0.3848(56) 0.1179(81) 0.2918(89) 0.230(54) Uiso 1 d
O38 O 0.3883(55) 0.0071(77) 0.3319(85) 0.200(53) Uiso 1 d
O39 O 0.3199(69) 0.0394(65) 0.3177(85) 0.299(53) Uiso 1 d
O40 O 0.4014(63) 0.1051(82) 0.3762(109) 0.240(60) Uiso 1 d
O41 O 0.2264(59) 0.3372(76) 0.0871(84) 0.208(50) Uiso 1 d
O42 O 0.2589(54) 0.4781(71) 0.0779(81) 0.263(47) Uiso 1 d
O43 O 0.2011(65) 0.3978(68) 0.0740(86) 0.261(51) Uiso 1 d
O44 O 0.3115(92) 0.4184(82) 0.1006(112) 0.404(72) Uiso 1 d
C1 C 0.5719(71) 0.7358(89) 0.4490(107) 0.141(57) Uiso 1 d
C2 C 0.5820(71) 0.7190(98) 0.5437(105) 0.072(60) Uiso 1 d
C3 C 0.5583(79) 0.6456(116) 0.5535(119) 0.133(63) Uiso 1 d
C4 C 0.5379(73) 0.6179(86) 0.4947(135) 0.133(60) Uiso 1 d
C5 C 0.5495(73) 0.6662(95) 0.4060(110) 0.154(56) Uiso 1 d
C6 C 1.0183(69) 0.5544(81) 0.2512(99) 0.101(55) Uiso 1 d
C7 C 1.0077(69) 0.5436(82) 0.3795(98) 0.149(54) Uiso 1 d
C8 C 0.9637(68) 0.4784(82) 0.3742(96) 0.102(55) Uiso 1 d
C9 C 0.9179(65) 0.4457(74) 0.2956(96) 0.022(54) Uiso 1 d
C10 C 0.9680(70) 0.4935(83) 0.2358(98) 0.165(55) Uiso 1 d
C11 C 1.2576(65) 0.8708(81) 0.0372(106) 0.150(54) Uiso 1 d
C12 C 1.2904(63) 0.7986(73) 0.0336(105) 0.104(53) Uiso 1 d
C13 C 1.3052(66) 0.8241(93) 0.1370(110) 0.178(60) Uiso 1 d
C14 C 1.3054(71) 0.8925(106) 0.1652(110) 0.113(61) Uiso 1 d
C15 C 1.2740(72) 0.9254(84) 0.1071(122) 0.094(59) Uiso 1 d
C16 C 0.5433(65) 0.9884(74) 0.1041(94) 0.034(54) Uiso 1 d
C17 C 0.4831(66) 0.9321(76) 0.0855(103) 0.079(54) Uiso 1 d
C18 C 0.5021(79) 0.8805(75) 0.0119(120) 0.101(61) Uiso 1 d
C19 C 0.5389(81) 0.8961(76) -0.0648(112) 0.105(60) Uiso 1 d
C20 C 0.6052(65) 0.9520(72) -0.0303(95) 0.213(54) Uiso 1 d
C21 C 0.7659(78) 0.7163(105) 0.1814(116) 0.260(86) Uiso 1 d
C22 C 0.7826(76) 0.7617(105) 0.1546(113) 0.021(85) Uiso 1 d
C23 C 0.5727(62) 0.5591(70) 0.1008(93) 0.178(53) Uiso 1 d
C25 C 0.7707(65) 0.7267(70) 0.6414(96) 0.221(53) Uiso 1 d
C26 C 0.7751(63) 0.8234(70) 0.6902(94) 0.182(52) Uiso 1 d
C27 C 0.7146(70) 0.8499(99) 0.4519(99) 0.000(56) Uiso 1 d
C28 C 0.7550(70) 0.9130(82) 0.4299(98) 0.019(55) Uiso 1 d
C29 C 0.5937(64) 0.4214(95) 0.3132(104) 0.220(55) Uiso 1 d
C30 C 0.5958(64) 0.3433(89) 0.2961(106) 0.263(55) Uiso 1 d
C31 C 0.6519(74) 0.5589(92) 0.5902(121) 0.058(71) Uiso 1 d
C32 C 0.6187(63) 0.4983(73) 0.6841(98) 0.123(53) Uiso 1 d
C33 C 0.9210(65) 0.7962(108) 0.4062(104) 0.099(56) Uiso 1 d
C34 C 0.9282(63) 0.8591(87) 0.4629(105) 0.191(55) Uiso 1 d
C35 C 1.0300(70) 0.7450(91) 0.5087(104) 0.060(56) Uiso 1 d
C36 C 1.0812(65) 0.7275(71) 0.5684(99) 0.166(52) Uiso 1 d
C37 C 0.7670(82) 0.4055(117) 0.4124(110) 0.163(61) Uiso 1 d
C38 C 0.7675(66) 0.3402(96) 0.4349(99) 0.144(59) Uiso 1 d
C39 C 0.8669(68) 0.5865(79) 0.6467(113) 0.113(56) Uiso 1 d
C40 C 0.9164(70) 0.6323(79) 0.6978(110) 0.071(55) Uiso 1 d
C41 C 0.9096(64) 0.6827(83) 0.1682(98) 0.170(54) Uiso 1 d
C42 C 0.9230(63) 0.6625(70) 0.0357(96) 0.109(53) Uiso 1 d
C43 C 0.7693(66) 0.4999(77) 0.1471(98) 0.090(52) Uiso 1 d
C44 C 0.7303(65) 0.4153(75) 0.1318(94) 0.096(53) Uiso 1 d
C45 C 1.1629(69) 0.5941(123) 0.0840(106) 0.058(60) Uiso 1 d
C46 C 1.1281(70) 0.5320(92) 0.0504(103) 0.156(57) Uiso 1 d
C47 C 1.0903(70) 0.6776(86) -0.0822(115) 0.168(55) Uiso 1 d
C48 C 1.0874(63) 0.7231(73) -0.1550(102) 0.108(53) Uiso 1 d
C49 C 1.2127(65) 0.6388(79) 0.3238(106) 0.141(54) Uiso 1 d
C50 C 1.2604(63) 0.5918(71) 0.2768(97) 0.156(53) Uiso 1 d
C51 C 1.2955(71) 0.8520(75) 0.3321(96) 0.211(53) Uiso 1 d
C53 C 1.1671(76) 0.9848(90) 0.2890(118) 0.201(57) Uiso 1 d
C54 C 1.0992(74) 0.9776(72) 0.3415(97) 0.199(52) Uiso 1 d
C55 C 1.0848(78) 0.8710(83) 0.0627(105) 0.217(56) Uiso 1 d
C56 C 1.0629(66) 0.9216(80) 0.0319(98) 0.174(55) Uiso 1 d
C57 C 0.6084(67) 0.9749(74) 0.3547(104) 0.104(53) Uiso 1 d
C58 C 0.5666(64) 0.9843(70) 0.4432(101) 0.171(53) Uiso 1 d
C59 C 0.6898(63) 1.0738(76) 0.2418(101) 0.257(53) Uiso 1 d
C60 C 0.7698(64) 1.0497(69) 0.2197(94) 0.160(53) Uiso 1 d
C61 C 0.7609(69) 0.8729(84) -0.0457(101) 0.184(54) Uiso 1 d
C62 C 0.7789(65) 0.9357(83) -0.0944(101) 0.196(54) Uiso 1 d
C63 C 0.5779(68) 0.6996(90) -0.0772(128) 0.208(57) Uiso 1 d
C64 C 0.6017(68) 0.7032(74) -0.1435(123) 0.172(57) Uiso 1 d
C65 C 0.4364(76) 0.6749(102) 0.0846(98) 0.184(56) Uiso 1 d
C66 C 0.3783(71) 0.6202(77) 0.0558(96) 0.138(53) Uiso 1 d
C67 C 0.3995(64) 0.7630(72) 0.3578(99) 0.145(53) Uiso 1 d
C68 C 0.3871(62) 0.8291(70) 0.4335(96) 0.284(53) Uiso 1 d
Be1 Be 1.0823(115) 0.7644(168) 0.2417(177) 0.092(94) Uiso 1 d
Be2 Be 0.7408(126) 0.5848(193) 0.3981(167) 0.016(93) Uiso 1 d
Be3 Be 0.6074(153) 0.8123(184) 0.2239(207) 0.099(121) Uiso 1 d
O45 O 0.6766(40) 0.1985(44) 0.2485(58) 0.205(33) Uiso 1 d
C69 C 0.5557(62) 0.2464(71) 0.4002(96) 0.178(53) Uiso 1 d
C70 C 0.5973(64) 0.2103(70) 0.3012(97) 0.147(52) Uiso 1 d
C71 C 0.7259(71) 0.2800(73) 0.3010(96) 0.197(54) Uiso 1 d
C72 C 0.7757(71) 0.2516(72) 0.2670(97) 0.199(54) Uiso 1 d

loop_
_atom_type_symbol
_atom_type_description
_atom_type_scat_dispersion_real
_atom_type_scat_dispersion_imag
_atom_type_scat_source
C C 0.0181 0.0091 'International Tables Vol C Tables 4.2.6.8 and 6.1.1.4'
H H 0.0000 0.0000 'International Tables Vol C Tables 4.2.6.8 and 6.1.1.4'
Be Be 0.0038 0.0014 'International Tables Vol C Tables 4.2.6.8 and 6.1.1.4'
Cl Cl 0.3639 0.7018 'International Tables Vol C Tables 4.2.6.8 and 6.1.1.4'
Co Co -2.3653 3.6143 'International Tables Vol C Tables 4.2.6.8 and 6.1.1.4'
O O 0.0492 0.0322 'International Tables Vol C Tables 4.2.6.8 and 6.1.1.4'
P P 0.2955 0.4335 'International Tables Vol C Tables 4.2.6.8 and 6.1.1.4'

loop_
_geom_angle_atom_site_label_1
_geom_angle_atom_site_label_2
_geom_angle_atom_site_label_3
_geom_angle
C1 Co1 C4 69.8(61)
C1 Co1 C5 41.3(49)
C4 Co1 C5 51.5(54)
C1 Co1 C3 68.5(60)
C4 Co1 C3 29.3(52)
C5 Co1 C3 71.1(67)
C1 Co1 P3 161.3(47)
C4 Co1 P3 92.2(46)
C5 Co1 P3 122.9(60)
C3 Co1 P3 98.5(53)
C1 Co1 P2 104.1(50)
C4 Co1 P2 136.2(61)
C5 Co1 P2 144.7(61)
C3 Co1 P2 107.1(58)
P3 Co1 P2 92.4(22)
C1 Co1 C2 41.7(51)
C4 Co1 C2 58.1(65)
C5 Co1 C2 69.4(64)
C3 Co1 C2 37.6(47)
P3 Co1 C2 132.4(50)
P2 Co1 C2 87.9(45)
C1 Co1 P1 96.6(46)
C4 Co1 P1 125.2(61)
C5 Co1 P1 82.7(53)
C3 Co1 P1 152.9(52)
P3 Co1 P1 89.5(24)
P2 Co1 P1 98.3(23)
C2 Co1 P1 137.5(50)
P4 Co2 P5 97.7(22)
P4 Co2 C8 122.1(48)
P5 Co2 C8 94.1(42)
P4 Co2 C10 122.7(47)
P5 Co2 C10 138.6(46)
C8 Co2 C10 58.6(54)
P4 Co2 C7 84.6(47)
P5 Co2 C7 110.8(44)
C8 Co2 C7 38.8(43)
C10 Co2 C7 68.7(57)
P4 Co2 C6 88.3(42)
P5 Co2 C6 160.1(37)
C8 Co2 C6 66.8(54)
C10 Co2 C6 35.6(40)
C7 Co2 C6 50.6(50)
P4 Co2 P6 96.2(23)
P5 Co2 P6 90.0(20)
C8 Co2 P6 140.4(47)
C10 Co2 P6 93.8(41)
C7 Co2 P6 158.9(44)
C6 Co2 P6 108.3(38)
P4 Co2 C9 160.0(43)
P5 Co2 C9 98.6(42)
C8 Co2 C9 45.0(54)
C10 Co2 C9 40.1(48)
C7 Co2 C9 78.7(56)
C6 Co2 C9 72.5(51)
P6 Co2 C9 95.4(41)
C13 Co3 C11 74.7(63)
C13 Co3 P9 138.1(58)
C11 Co3 P9 101.2(49)
C13 Co3 C14 38.1(48)
C11 Co3 C14 66.5(64)
P9 Co3 C14 101.3(57)
C13 Co3 P7 123.8(57)
C11 Co3 P7 106.9(52)
P9 Co3 P7 97.6(31)
C14 Co3 P7 160.9(54)
C13 Co3 C15 70.4(62)
C11 Co3 C15 39.2(49)
P9 Co3 C15 80.6(45)
C14 Co3 C15 40.0(47)
P7 Co3 C15 142.9(54)
C13 Co3 P8 86.9(47)
C11 Co3 P8 160.9(49)
P9 Co3 P8 89.0(23)
C14 Co3 P8 95.8(53)
P7 Co3 P8 87.5(23)
C15 Co3 P8 129.3(53)
C13 Co3 C12 44.5(50)
C11 Co3 C12 51.0(50)
P9 Co3 C12 152.2(42)
C14 Co3 C12 70.0(58)
P7 Co3 C12 91.8(41)
C15 Co3 C12 76.3(53)
P8 Co3 C12 117.7(42)
P12 Co4 C17 96.5(42)
P12 Co4 C18 98.4(55)
C17 Co4 C18 44.5(55)
P12 Co4 C16 125.6(43)
C17 Co4 C16 41.9(47)
C18 Co4 C16 75.2(60)
P12 Co4 P10 91.0(26)
C17 Co4 P10 119.9(44)
C18 Co4 P10 162.4(50)
C16 Co4 P10 87.2(42)
P12 Co4 C19 122.2(43)
C17 Co4 C19 66.9(53)
C18 Co4 C19 31.3(51)
C16 Co4 C19 78.7(50)
P10 Co4 C19 146.1(43)
P12 Co4 C20 160.4(40)
C17 Co4 C20 84.5(52)
C18 Co4 C20 68.6(62)
C16 Co4 C20 66.9(51)
P10 Co4 C20 105.5(38)
C19 Co4 C20 40.6(46)
P12 Co4 P11 92.6(24)
C17 Co4 P11 147.4(47)
C18 Co4 P11 103.2(61)
C16 Co4 P11 141.8(43)
P10 Co4 P11 91.1(26)
C19 Co4 P11 81.8(43)
C20 Co4 P11 76.9(37)
O3 P1 O2 117.7(90)
O3 P1 O1 104.1(79)
O2 P1 O1 93.6(65)
O3 P1 Co1 107.2(70)
O2 P1 Co1 117.0(57)
O1 P1 Co1 116.3(45)
O6 P2 O5 109.1(67)
O6 P2 O4 109.3(59)
O5 P2 O4 102.9(60)
O6 P2 Co1 111.6(45)
O5 P2 Co1 114.2(46)
O4 P2 Co1 109.3(48)
O6 P2 Be2 31.3(61)
O5 P2 Be2 130.8(75)
O4 P2 Be2 116.1(62)
Co1 P2 Be2 80.9(56)
O9 P3 O7 96.3(69)
O9 P3 O8 89.1(61)
O7 P3 O8 95.7(55)
O9 P3 Co1 134.0(59)
O7 P3 Co1 118.0(40)
O8 P3 Co1 114.8(45)
O9 P3 Be2 27.8(80)
O7 P3 Be2 120.1(100)
O8 P3 Be2 100.1(74)
Co1 P3 Be2 106.6(95)
O10 P4 Co2 119.0(50)
O10 P4 O12 99.6(56)
Co2 P4 O12 111.6(42)
O10 P4 O11 94.8(55)
Co2 P4 O11 129.2(41)
O12 P4 O11 97.2(47)
O13 P5 O15 102.7(57)
O13 P5 O14 109.2(54)
O15 P5 O14 106.5(54)
O13 P5 Co2 122.8(46)
O15 P5 Co2 105.5(42)
O14 P5 Co2 108.9(37)
O16 P6 O18 121.6(69)
O16 P6 O17 109.1(71)
O18 P6 O17 102.5(63)
O16 P6 Co2 108.0(57)
O18 P6 Co2 109.3(46)
O17 P6 Co2 105.2(45)
O20 P7 O21 103.7(76)
O20 P7 O19 98.3(74)
O21 P7 O19 103.8(70)
O20 P7 Co3 119.0(49)
O21 P7 Co3 113.5(59)
O19 P7 Co3 116.4(60)
O20 P7 Be1 131.8(81)
O21 P7 Be1 109.6(73)
O19 P7 Be1 40.9(70)
Co3 P7 Be1 77.8(61)
O24 P8 O23 108.9(69)
O24 P8 O22 100.3(76)
O23 P8 O22 112.3(57)
O24 P8 Co3 113.4(63)
O23 P8 Co3 109.3(48)
O22 P8 Co3 112.6(45)
O26 P9 O25 122.6(100)
O26 P9 O27 98.6(91)
O25 P9 O27 107.0(73)
O26 P9 Co3 110.2(93)
O25 P9 Co3 110.2(58)
O27 P9 Co3 106.5(52)
O26 P9 Be1 133.2(100)
O25 P9 Be1 24.3(75)
O27 P9 Be1 119.0(82)
Co3 P9 Be1 86.1(68)
O28 P10 O29 102.4(60)
O28 P10 O30 107.0(67)
O29 P10 O30 121.5(62)
O28 P10 Co4 113.0(53)
O29 P10 Co4 94.1(46)
O30 P10 Co4 117.8(48)
O28 P10 Be3 28.5(85)
O29 P10 Be3 96.7(85)
O30 P10 Be3 130.7(99)
Co4 P10 Be3 85.9(87)
O33 P11 O31 113.0(85)
O33 P11 O32 116.4(72)
O31 P11 O32 104.7(70)
O33 P11 Co4 99.8(64)
O31 P11 Co4 114.9(59)
O32 P11 Co4 108.3(43)
O34 P12 O35 99.7(70)
O34 P12 O36 101.5(57)
O35 P12 O36 104.7(55)
O34 P12 Co4 122.5(55)
O35 P12 Co4 108.9(54)
O36 P12 Co4 117.0(39)
O34 P12 Be3 43.0(79)
O35 P12 Be3 131.9(90)
O36 P12 Be3 111.0(77)
Co4 P12 Be3 82.4(73)
O40 Cl1 O37 72.2(85)
O40 Cl1 O38 99.8(100)
O37 Cl1 O38 166.3(100)
O40 Cl1 O39 112.7(100)
O37 Cl1 O39 96.3(100)
O38 Cl1 O39 97.1(100)
O44 Cl2 O43 150.9(100)
O44 Cl2 O41 99.8(100)
O43 Cl2 O41 65.3(71)
O44 Cl2 O42 100.4(100)
O43 Cl2 O42 81.3(86)
O41 Cl2 O42 141.1(96)
P1 O3 Be3 158.5(100)
P2 O4 C25 117.1(80)
C27 O5 P2 130.6(100)
Be2 O6 P2 120.5(100)
C29 O7 P3 146.5(80)
C31 O8 P3 107.0(100)
Be2 O9 P3 116.4(100)
P4 O10 Be1 165.1(96)
C33 O11 P4 147.7(90)
C35 O12 P4 108.9(96)
P5 O13 Be2 127.7(100)
C37 O14 P5 134.4(100)
P5 O15 C39 122.5(85)
C41 O17 P6 118.2(100)
P6 O18 C43 116.6(77)
P7 O19 Be1 111.1(100)
C45 O20 P7 141.8(100)
C47 O21 P7 127.8(100)
P8 O22 Be1 110.0(100)
C49 O23 P8 116.6(99)
C51 O24 P8 124.5(100)
Be1 O25 P9 122.7(100)
P9 O26 C53 132.5(100)
C55 O27 P9 115.5(100)
Be3 O28 P10 112.5(100)
C57 O29 P10 89.0(85)
C59 O30 C60 67.6(79)
C59 O30 P10 117.7(90)
C60 O30 P10 145.2(78)
P11 O31 Be3 106.2(100)
P11 O32 C61 132.4(88)
P11 O33 C63 120.7(100)
P12 O34 Be3 102.9(100)
C65 O35 P12 142.7(100)
C67 O36 P12 124.0(71)
Cl1 O37 O40 58.2(82)
Cl1 O37 O39 45.3(68)
O40 O37 O39 81.6(100)
Cl1 O38 O40 40.8(68)
Cl1 O39 O37 38.4(61)
Cl1 O40 O37 49.5(80)
Cl1 O40 O38 39.5(69)
O37 O40 O38 88.4(100)
Cl2 O41 O43 51.6(66)
Cl2 O42 O43 48.8(61)
Cl2 O43 O41 63.1(76)
Cl2 O43 O42 49.9(64)
O41 O43 O42 110.3(100)
C5 C1 C2 101.5(100)
C5 C1 Co1 56.6(89)
C2 C1 Co1 71.3(84)
C3 C2 C1 110.2(100)
C3 C2 Co1 69.7(98)
C1 C2 Co1 67.1(79)
C2 C3 C4 111.5(100)
C2 C3 Co1 72.7(100)
C4 C3 Co1 67.1(100)
C3 C4 C5 115.1(100)
C3 C4 Co1 83.6(100)
C5 C4 Co1 58.1(78)
C1 C5 C4 100.1(100)
C1 C5 Co1 82.1(100)
C4 C5 Co1 70.5(81)
C10 C6 C7 92.1(100)
C10 C6 Co2 66.3(85)
C7 C6 Co2 56.6(58)
C8 C7 C6 94.9(100)
C8 C7 Co2 70.0(89)
C6 C7 Co2 72.7(66)
C7 C8 C9 127.8(100)
C7 C8 Co2 71.2(88)
C9 C8 Co2 71.0(71)
C10 C9 C8 84.3(100)
C10 C9 Co2 71.8(75)
C8 C9 Co2 64.0(68)
C6 C10 C9 134.8(100)
C6 C10 Co2 78.2(87)
C9 C10 Co2 68.1(77)
C15 C11 C12 116.5(100)
C15 C11 Co3 82.1(98)
C12 C11 Co3 73.7(70)
C13 C12 C11 87.5(100)
C13 C12 Co3 59.9(70)
C11 C12 Co3 55.4(62)
C14 C13 C12 115.7(100)
C14 C13 Co3 78.8(100)
C12 C13 Co3 75.6(81)
C15 C14 C13 115.0(100)
C15 C14 Co3 71.0(93)
C13 C14 Co3 63.2(92)
C14 C15 C11 101.2(100)
C14 C15 Co3 68.9(90)
C11 C15 Co3 58.6(83)
C17 C16 Co4 70.1(75)
C18 C17 C16 104.3(100)
C18 C17 Co4 56.4(76)
C16 C17 Co4 68.0(75)
C19 C18 C17 127.8(100)
C19 C18 Co4 103.7(100)
C17 C18 Co4 79.1(87)
C18 C19 C20 104.3(100)
C18 C19 Co4 45.1(90)
C20 C19 Co4 65.3(68)
C19 C20 Co4 74.1(73)
O4 C25 C26 83.3(79)
C28 C27 O5 113.6(100)
C30 C29 O7 154.9(100)
O8 C31 C32 91.1(100)
O11 C33 C34 132.8(100)
O12 C35 C36 86.3(100)
C38 C37 O14 99.8(100)
C40 C39 O15 110.9(100)
O17 C41 C42 84.1(95)
C44 C43 O18 104.2(100)
C46 C45 O20 123.6(100)
O21 C47 C48 103.0(100)
O23 C49 C50 94.4(100)
O26 C53 C54 125.5(100)
C56 C55 O27 102.6(100)
O29 C57 C58 100.9(100)
O30 C59 C60 65.4(76)
O30 C60 C59 47.1(53)
C62 C61 O32 90.4(100)
C64 C63 O33 102.1(100)
O35 C65 C66 140.4(100)
C68 C67 O36 92.2(87)
O25 Be1 O19 128.3(100)
O25 Be1 O10 122.9(100)
O19 Be1 O10 97.5(100)
O25 Be1 O22 116.1(100)
O19 Be1 O22 94.4(100)
O10 Be1 O22 87.5(100)
O25 Be1 P9 33.0(100)
O19 Be1 P9 106.2(100)
O10 Be1 P9 154.8(100)
O22 Be1 P9 98.9(100)
O25 Be1 P7 105.2(100)
O19 Be1 P7 28.0(57)
O10 Be1 P7 125.5(100)
O22 Be1 P7 93.5(100)
P9 Be1 P7 78.7(76)
O6 Be2 O9 135.3(100)
O6 Be2 O13 81.6(100)
O9 Be2 O13 116.0(100)
O6 Be2 P3 101.0(100)
O9 Be2 P3 35.8(100)
O13 Be2 P3 131.5(100)
O6 Be2 P2 28.2(61)
O9 Be2 P2 108.2(100)
O13 Be2 P2 102.4(100)
P3 Be2 P2 73.0(80)
O28 Be3 O34 146.7(100)
O28 Be3 O3 112.2(100)
O34 Be3 O3 96.9(100)
O28 Be3 O31 109.1(100)
O34 Be3 O31 89.1(100)
O3 Be3 O31 83.6(100)
O28 Be3 P10 39.0(100)
O34 Be3 P10 112.2(100)
O3 Be3 P10 150.7(100)
O31 Be3 P10 99.9(100)
O28 Be3 P12 117.1(100)
O34 Be3 P12 34.0(69)
O3 Be3 P12 130.1(100)
O31 Be3 P12 86.8(100)
P10 Be3 P12 79.1(94)
C71 O45 C70 97.6(74)
O45 C70 C69 145.6(94)
C72 C71 O45 85.4(100)

loop_
_geom_bond_atom_site_label_1
_geom_bond_atom_site_label_2
_geom_bond_distance
Co1 C1 2.12(15)
Co1 C4 1.98(16)
Co1 C5 1.79(16)
Co1 C3 2.14(16)
Co1 P3 2.14(5)
Co1 P2 2.18(6)
Co1 C2 2.18(15)
Co1 P1 2.24(6)
Co2 P4 1.97(6)
Co2 P5 2.10(5)
Co2 C8 2.04(14)
Co2 C10 2.20(14)
Co2 C7 2.06(15)
Co2 C6 2.35(14)
Co2 P6 2.25(5)
Co2 C9 2.15(14)
Co3 C13 1.97(15)
Co3 C11 1.89(14)
Co3 P9 2.22(7)
Co3 C14 2.17(15)
Co3 P7 2.16(6)
Co3 C15 2.20(15)
Co3 P8 2.27(6)
Co3 C12 2.21(15)
Co4 P12 2.04(6)
Co4 C17 2.12(15)
Co4 C18 1.80(15)
Co4 C16 2.09(14)
Co4 P10 2.26(6)
Co4 C19 2.47(16)
Co4 C20 2.34(14)
Co4 P11 2.36(6)
P1 O3 1.23(13)
P1 O2 1.51(11)
P1 O1 1.70(11)
P2 O6 1.64(11)
P2 O5 1.55(12)
P2 O4 1.63(12)
P2 Be2 2.99(33)
P3 O9 1.38(11)
P3 O7 1.62(10)
P3 O8 1.94(13)
P3 Be2 2.12(27)
P4 O10 1.40(11)
P4 O12 1.89(11)
P4 O11 1.76(12)
P5 O13 1.61(11)
P5 O15 1.66(11)
P5 O14 1.63(11)
P6 O16 1.32(11)
P6 O18 1.44(9)
P6 O17 1.59(12)
P7 O20 1.52(12)
P7 O21 1.56(13)
P7 O19 1.40(12)
P7 Be1 2.79(28)
P8 O24 1.38(14)
P8 O23 1.77(12)
P8 O22 1.64(11)
P9 O26 1.38(15)
P9 O25 1.54(13)
P9 O27 1.65(13)
P9 Be1 2.39(29)
P10 O28 1.53(11)
P10 O29 1.72(12)
P10 O30 1.75(13)
P10 Be3 2.24(33)
P11 O33 1.48(12)
P11 O31 1.40(12)
P11 O32 1.79(11)
P12 O34 1.48(11)
P12 O35 1.59(14)
P12 O36 2.04(11)
P12 Be3 2.57(33)
Cl1 O40 1.26(14)
Cl1 O37 1.13(12)
Cl1 O38 1.23(12)
Cl1 O39 1.30(13)
Cl2 O44 1.27(17)
Cl2 O43 1.30(12)
Cl2 O41 1.48(12)
Cl2 O42 1.33(11)
O3 Be3 2.32(31)
O4 C25 1.79(15)
O5 C27 1.30(14)
O6 Be2 1.80(30)
O7 C29 1.51(17)
O8 C31 1.10(18)
O9 Be2 1.10(28)
O10 Be1 2.03(25)
O11 C33 1.51(16)
O12 C35 1.43(14)
O13 Be2 2.08(26)
O14 C37 1.42(16)
O15 C39 1.63(16)
O17 C41 1.43(14)
O18 C43 1.72(15)
O19 Be1 1.95(27)
O20 C45 1.28(16)
O21 C47 1.62(15)
O22 Be1 1.77(25)
O23 C49 1.43(14)
O24 C51 1.49(15)
O25 Be1 1.17(26)
O26 C53 1.16(17)
O27 C55 1.47(15)
O28 Be3 1.15(30)
O29 C57 1.52(14)
O30 C59 1.58(15)
O30 C60 1.96(16)
O31 Be3 2.28(32)
O32 C61 1.61(15)
O33 C63 1.51(15)
O34 Be3 1.80(33)
O35 C65 1.32(15)
O36 C67 1.79(16)
O37 O40 1.42(17)
O37 O39 1.81(18)
O38 O40 1.91(21)
O41 O43 1.51(16)
O42 O43 1.71(17)
C1 C5 1.41(16)
C1 C2 1.53(19)
C2 C3 1.39(17)
C3 C4 1.05(18)
C4 C5 1.65(17)
C6 C10 1.40(16)
C6 C7 1.90(19)
C7 C8 1.36(15)
C8 C9 1.61(19)
C9 C10 1.49(17)
C11 C15 1.40(16)
C11 C12 1.79(17)
C12 C13 1.60(17)
C13 C14 1.36(17)
C14 C15 1.49(17)
C16 C17 1.51(17)
C17 C18 1.52(18)
C18 C19 1.32(18)
C19 C20 1.67(18)
C21 C22 0.96(23)
C25 C26 1.93(18)
C27 C28 1.34(16)
C29 C30 1.54(16)
C31 C32 1.86(19)
C33 C34 1.39(16)
C35 C36 1.68(17)
C37 C38 1.36(17)
C39 C40 1.45(16)
C41 C42 1.95(19)
C43 C44 1.63(15)
C45 C46 1.32(17)
C47 C48 1.49(16)
C49 C50 1.67(18)
C53 C54 1.60(17)
C55 C56 1.38(16)
C57 C58 1.54(17)
C59 C60 1.99(19)
C61 C62 1.42(15)
C63 C64 1.05(17)
C65 C66 1.50(17)
C67 C68 1.68(17)
O45 C71 1.81(14)
O45 C70 1.94(15)
C69 C70 1.83(18)
C71 C72 1.42(16)
